data_9017675
loop_
_publ_author_name
'Capitelli, F.'
'Della Ventura, G.'
'Bellatreccia, F.'
'Sodo, A.'
'Saviano, M.'
'Ghiara, M. R.'
'Rossi, M.'

_publ_section_title
;
 Crystal-chemical study of wavellite from Zbirov, Czech Republic
;
_journal_name_full 'Mineralogical Magazine'
_journal_page_first 1057
_journal_page_last 1070
_journal_volume 78
_journal_year 2014
_chemical_compound_source 'Zbirov, Bohemia, Czech Republic'
_chemical_formula_sum 'Al3 F0.53 H12.67 O15.57 P2'
_chemical_name_mineral Wavellite
_space_group_IT_number 62
_space_group_name_Hall '-P 2n 2ac'
_space_group_name_H-M_alt 'P c m n'
_symmetry_space_group_name_H-M 'P c m n'
_cell_angle_alpha 90
_cell_angle_beta 90
_cell_angle_gamma 90
_cell_formula_units_Z 4
_cell_length_a 9.6422
_cell_length_b 17.4146
_cell_length_c 7.0094
_cell_volume 1176.984
_database_code_amcsd 0020531
_exptl_crystal_density_diffrn 2.341
_cod_data_source_file inputs/fixed/downloads/18/18582.cif
_cod_data_source_block 18582
_cod_original_formula_sum 'Al3 P2 O15.57 F.53 H12.67'
_cod_database_code 9017675

loop_
_space_group_symop_operation_xyz
x,y,z
x,1/2-y,z
-x,1/2+y,-z
1/2+x,1/2+y,1/2-z
1/2-x,1/2-y,1/2+z
1/2-x,y,1/2+z
1/2+x,-y,1/2-z
-x,-y,-z

loop_
_atom_site_aniso_label
_atom_site_aniso_U_11
_atom_site_aniso_U_22
_atom_site_aniso_U_33
_atom_site_aniso_U_12
_atom_site_aniso_U_13
_atom_site_aniso_U_23
Al1 0.01120 0.00980 0.00820 0.00000 -0.00080 0.00000
Al2 0.00820 0.00940 0.00570 0.00003 0.00032 0.00030
P1 0.00720 0.00770 0.00710 -0.00039 -0.00006 -0.00049
O1 0.00790 0.01300 0.00930 -0.00110 -0.00080 0.00210
O2 0.01620 0.01090 0.02090 -0.00360 0.00540 -0.00540
O3 0.01020 0.01690 0.00890 0.00220 -0.00050 0.00330
O4 0.01260 0.01020 0.00920 -0.00180 -0.00160 0.00070
O5 0.02560 0.03940 0.01060 0.00000 -0.00470 0.00000
F5 0.02560 0.03940 0.01060 0.00000 -0.00470 0.00000
O6 0.00840 0.01740 0.00680 -0.00090 0.00040 0.00040
O7 0.02100 0.02600 0.03330 0.00540 -0.00420 -0.00570
O8 0.01620 0.01480 0.01280 0.00360 0.00230 0.00140
Wat9 0.04200 0.03600 0.07800 0.00000 0.00600 0.00000
Wat10 0.06700 0.02800 0.07800 0.00000 0.02200 0.00000

loop_
_atom_site_label
_atom_site_fract_x
_atom_site_fract_y
_atom_site_fract_z
_atom_site_occupancy
_atom_site_U_iso_or_equiv
_atom_site_type_symbol
_atom_site_attached_hydrogens
Al1 0.22502 0.25000 0.11911 1.00000 0.00974 Al 0
Al2 0.75616 0.01635 0.14187 1.00000 0.00775 Al 0
P1 0.06085 0.09214 0.10391 1.00000 0.00734 P 0
O1 0.90402 0.08397 0.06528 1.00000 0.01010 O 0
O2 0.09039 0.17630 0.15711 1.00000 0.01600 O 0
O3 0.10073 0.04106 0.27381 1.00000 0.01200 O 0
O4 0.35920 0.07188 0.42091 1.00000 0.01070 O 0
O5 0.28790 0.25000 0.36300 0.47000 0.02520 O 0
F5 0.28790 0.25000 0.36300 0.53000 0.02520 F 0
O6 0.82065 0.01802 0.39536 1.00000 0.01090 O 0
O7 0.37150 0.17066 0.08390 1.00000 0.02680 O 0
O8 0.65041 0.11101 0.19903 1.00000 0.01460 O 0
Wat9 0.80920 0.25000 0.23200 0.54000 0.05200 O 2
Wat10 0.78130 0.25000 0.11000 0.56000 0.05800 O 2
H5 0.38500 0.25000 0.34000 0.47000 0.12800 H 0
H6 0.91580 0.02870 0.39000 1.00000 0.04600 H 0
H71 0.38300 0.13900 0.19300 1.00000 0.15000 H 0
H72 0.36800 0.15300 -0.04300 1.00000 0.11000 H 0
H81 0.63000 0.10710 0.32960 1.00000 0.04800 H 0
H82 0.70500 0.15500 0.18000 1.00000 0.10700 H 0

loop_
_cod_changelog_entry_id
_cod_changelog_entry_author
_cod_changelog_entry_date
_cod_changelog_entry_text
1
;cod-tools version 3.8.0
Id: cif_guess_AMCSD_atom_types 9574 2023-05-10 09:00:05Z saulius
;
2023-05-10T18:58:34+03:00
;Derived atom types and hydrogen counts
from atom names that follow the AMCSD naming convention
(Wat == water, O-H == hydroxyl).
;

loop_
_cod_related_entry_id
_cod_related_entry_database
_cod_related_entry_code
1 AMCSD 0020531
